data_4106205
loop_
_publ_author_name
'Christian Br\"uckner'
'Daniel C. G. G\"otz'
'Simon P. Fox'
'Claudia Ryppa'
'Jason R. McCarthy'
'Torsten Bruhn'
'Joshua Akhigbe'
'Subhadeep Banerjee'
'Pedro Daddario'
'Heather W. Daniell'
'Matthias Zeller'
'Ross W. Boyle'
'Gerhard Bringmann'

_publ_contact_author_address
;
    Department of Chemistry
    University of Connecticut
    Storrs, CT 06269-3060
;
_publ_contact_author_email c.bruckner@uconn.edu
_publ_contact_author_fax '860 486 2981'
_publ_contact_author_name 'Dr. Christian Br\"uckner'
_publ_contact_author_phone '860 486 2743'
_publ_section_title
;
 Helimeric Porphyrinoids: Stereostructure and Chiral Resolution of
 meso-Tetraarylmorpholinochlorins
;
_journal_name_full 'Journal of the American Chemical Society'
_journal_page_first 8740
_journal_page_last 8752
_journal_paper_doi 10.1021/ja202451t
_journal_volume 133
_journal_year 2011
_chemical_absolute_configuration unk
_chemical_formula_sum 'C44 H32 N4 O'
_chemical_formula_weight 632.74
_chemical_name_systematic
; 
 ? 
;
_space_group_IT_number 122
_symmetry_cell_setting tetragonal
_symmetry_space_group_name_Hall 'I -4 2bw'
_symmetry_space_group_name_H-M 'I -4 2 d'
_atom_sites_solution_hydrogens geom
_atom_sites_solution_primary direct
_atom_sites_solution_secondary difmap
_audit_creation_method SHELXL-97
_cell_angle_alpha 90.00
_cell_angle_beta 90.00
_cell_angle_gamma 90.00
_cell_formula_units_Z 4
_cell_length_a 15.122(2)
_cell_length_b 15.122(2)
_cell_length_c 13.830(4)
_cell_measurement_reflns_used 1368
_cell_measurement_temperature 100(2)
_cell_measurement_theta_max 27.75
_cell_measurement_theta_min 3.36
_cell_volume 3162.6(11)
_computing_cell_refinement 'Apex2 v2009.7-0'
_computing_data_collection 'Apex2 v2009.7-0 (Bruker, 2009)'
_computing_data_reduction 'Apex2 v2009.7-0'
_computing_molecular_graphics 'SHELXTL 6.14'
_computing_publication_material 'SHELXTL 6.14'
_computing_structure_refinement 'SHELXTL 6.14'
_computing_structure_solution 'SHELXTL 6.14 (Bruker, 2000-2003; Sheldrick, 2008)'
_diffrn_ambient_temperature 100(2)
_diffrn_measured_fraction_theta_full 0.985
_diffrn_measured_fraction_theta_max 0.985
_diffrn_measurement_device_type 'Bruker AXS SMART APEX CCD diffractometer'
_diffrn_measurement_method '\w scans'
_diffrn_radiation_monochromator graphite
_diffrn_radiation_source 'fine-focus sealed tube'
_diffrn_radiation_type MoK\a
_diffrn_radiation_wavelength 0.71073
_diffrn_reflns_av_R_equivalents 0.0492
_diffrn_reflns_av_sigmaI/netI 0.0308
_diffrn_reflns_limit_h_max 14
_diffrn_reflns_limit_h_min -20
_diffrn_reflns_limit_k_max 20
_diffrn_reflns_limit_k_min -15
_diffrn_reflns_limit_l_max 14
_diffrn_reflns_limit_l_min -18
_diffrn_reflns_number 6947
_diffrn_reflns_theta_full 28.28
_diffrn_reflns_theta_max 28.28
_diffrn_reflns_theta_min 2.00
_diffrn_standards_number 0
_exptl_absorpt_coefficient_mu 0.081
_exptl_absorpt_correction_T_max 0.7461
_exptl_absorpt_correction_T_min 0.6723
_exptl_absorpt_correction_type multi-scan
_exptl_absorpt_process_details 'Apex2  v2009.7-0 (Bruker, 2009)'
_exptl_crystal_colour black
_exptl_crystal_density_diffrn 1.329
_exptl_crystal_description block
_exptl_crystal_F_000 1328
_exptl_crystal_size_max 0.10
_exptl_crystal_size_mid 0.10
_exptl_crystal_size_min 0.08
_refine_diff_density_max 0.156
_refine_diff_density_min -0.126
_refine_diff_density_rms 0.030
_refine_ls_extinction_method none
_refine_ls_goodness_of_fit_ref 1.030
_refine_ls_hydrogen_treatment constr
_refine_ls_matrix_type full
_refine_ls_number_parameters 143
_refine_ls_number_reflns 1080
_refine_ls_number_restraints 11
_refine_ls_restrained_S_all 1.028
_refine_ls_R_factor_all 0.0557
_refine_ls_R_factor_gt 0.0367
_refine_ls_shift/su_max 0.000
_refine_ls_shift/su_mean 0.000
_refine_ls_structure_factor_coef Fsqd
_refine_ls_weighting_details 'calc w=1/[\s^2^(Fo^2^)+(0.0328P)^2^+1.2084P] where P=(Fo^2^+2Fc^2^)/3'
_refine_ls_weighting_scheme calc
_refine_ls_wR_factor_gt 0.0780
_refine_ls_wR_factor_ref 0.0844
_reflns_number_gt 838
_reflns_number_total 1080
_reflns_threshold_expression I>2\s(I)
_cod_data_source_file ja202451t_si_002_1.cif
_cod_data_source_block 26_(InternalCode10mz457_0m)
_cod_database_code 4106205

loop_
_symmetry_equiv_pos_as_xyz
'x, y, z'
'-x, -y, z'
'y, -x, -z'
'-y, x, -z'
'-x+1/2, y, -z+3/4'
'x+1/2, -y, -z+3/4'
'-y+1/2, -x, z+3/4'
'y+1/2, x, z+3/4'
'x+1/2, y+1/2, z+1/2'
'-x+1/2, -y+1/2, z+1/2'
'y+1/2, -x+1/2, -z+1/2'
'-y+1/2, x+1/2, -z+1/2'
'-x+1, y+1/2, -z+5/4'
'x+1, -y+1/2, -z+5/4'
'-y+1, -x+1/2, z+5/4'
'y+1, x+1/2, z+5/4'

loop_
_atom_site_label
_atom_site_type_symbol
_atom_site_fract_x
_atom_site_fract_y
_atom_site_fract_z
_atom_site_U_iso_or_equiv
_atom_site_adp_type
_atom_site_occupancy
_atom_site_symmetry_multiplicity
_atom_site_calc_flag
_atom_site_refinement_flags
_atom_site_disorder_assembly
_atom_site_disorder_group
N1 N 0.5682(5) 0.3848(6) 1.0028(14) 0.0300(13) Uani 0.75 1 d P A 1
H1 H 0.5382 0.4343 1.0086 0.036 Uiso 0.50 1 calc PR A 1
C1 C 0.6577(5) 0.3781(3) 1.0147(7) 0.0251(8) Uani 0.75 1 d P A 1
C2 C 0.6804(2) 0.2865(2) 1.0029(4) 0.0366(8) Uani 0.75 1 d P A 1
H2 H 0.7378 0.2618 1.0092 0.044 Uiso 0.75 1 calc PR A 1
C3 C 0.6045(2) 0.2411(2) 0.9808(3) 0.0344(8) Uani 0.75 1 d P A 1
H3 H 0.6005 0.1795 0.9679 0.041 Uiso 0.75 1 calc PR A 1
C4 C 0.5308(3) 0.3039(3) 0.9807(5) 0.0263(8) Uani 0.75 1 d P A 1
C5 C 0.44410(13) 0.28165(13) 0.97078(17) 0.0287(5) Uani 1 1 d . . .
C6 C 0.41901(13) 0.18809(13) 0.94488(18) 0.0299(5) Uani 1 1 d . A .
C7 C 0.41685(17) 0.12186(14) 1.0139(2) 0.0428(6) Uani 1 1 d . . .
H7 H 0.4334 0.1348 1.0786 0.051 Uiso 1 1 calc R A .
C8 C 0.39073(18) 0.03649(15) 0.9894(2) 0.0463(7) Uani 1 1 d . A .
H8 H 0.3888 -0.0083 1.0375 0.056 Uiso 1 1 calc R . .
C9 C 0.36778(16) 0.01707(15) 0.8959(2) 0.0421(6) Uani 1 1 d . . .
H9 H 0.3503 -0.0413 0.8793 0.051 Uiso 1 1 calc R A .
C10 C 0.36998(17) 0.08213(16) 0.8254(2) 0.0460(7) Uani 1 1 d . A .
H10 H 0.3542 0.0685 0.7606 0.055 Uiso 1 1 calc R . .
C11 C 0.39542(15) 0.16752(15) 0.85016(19) 0.0366(6) Uani 1 1 d . . .
H11 H 0.3967 0.2123 0.8020 0.044 Uiso 1 1 calc R A .
N1B N 0.5756(18) 0.371(2) 0.998(5) 0.0300(13) Uani 0.125 1 d PD A 2
C1B C 0.6653(17) 0.3579(11) 1.014(2) 0.0251(8) Uani 0.125 1 d PD A 2
C2B C 0.7105(19) 0.2704(13) 1.019(2) 0.0366(8) Uani 0.125 1 d PD A 2
H2B1 H 0.7755 0.2775 1.0170 0.044 Uiso 0.125 1 calc PR A 2
H2B2 H 0.6942 0.2385 1.0790 0.044 Uiso 0.125 1 calc PR A 2
O1B O 0.6785(8) 0.2230(8) 0.9331(10) 0.041(2) Uani 0.125 1 d PD A 2
C3B C 0.5902(11) 0.1989(10) 0.9618(18) 0.0344(8) Uani 0.125 1 d PD A 2
H3B1 H 0.5908 0.1631 1.0217 0.041 Uiso 0.125 1 calc PR A 2
H3B2 H 0.5599 0.1652 0.9102 0.041 Uiso 0.125 1 calc PR A 2
C4B C 0.5468(13) 0.2863(11) 0.9782(18) 0.0263(8) Uani 0.125 1 d PD A 2
N1C N 0.5756(18) 0.371(2) 0.998(5) 0.0300(13) Uani 0.125 1 d P A 3
C1C C 0.6653(17) 0.3579(11) 1.014(2) 0.0251(8) Uani 0.125 1 d PD A 3
C2C C 0.7147(15) 0.2750(11) 0.996(3) 0.0366(8) Uani 0.125 1 d PD A 3
H2C1 H 0.7407 0.2765 0.9305 0.044 Uiso 0.125 1 calc PR A 3
H2C2 H 0.7635 0.2698 1.0435 0.044 Uiso 0.125 1 calc PR A 3
O1C O 0.6564(8) 0.1994(8) 1.0048(11) 0.041(2) Uani 0.125 1 d PD A 3
C3C C 0.5960(12) 0.2163(12) 0.9263(14) 0.0344(8) Uani 0.125 1 d PD A 3
H3C1 H 0.5587 0.1645 0.9105 0.041 Uiso 0.125 1 calc PR A 3
H3C2 H 0.6261 0.2384 0.8675 0.041 Uiso 0.125 1 calc PR A 3
C4C C 0.5468(13) 0.2863(11) 0.9782(18) 0.0263(8) Uani 0.125 1 d PD A 3

loop_
_atom_site_aniso_label
_atom_site_aniso_U_11
_atom_site_aniso_U_22
_atom_site_aniso_U_33
_atom_site_aniso_U_23
_atom_site_aniso_U_13
_atom_site_aniso_U_12
N1 0.0238(17) 0.028(3) 0.038(3) 0.002(3) -0.002(2) -0.0008(18)
C1 0.0230(18) 0.013(3) 0.0389(15) 0.003(3) -0.0053(13) 0.0049(18)
C2 0.031(2) 0.0223(16) 0.056(2) -0.0022(16) -0.008(2) 0.0068(15)
C3 0.0304(14) 0.0161(15) 0.057(2) -0.0024(14) -0.0018(15) 0.0061(13)
C4 0.020(3) 0.017(2) 0.0415(15) 0.0064(19) -0.0003(17) 0.0103(12)
C5 0.0289(11) 0.0223(11) 0.0349(13) 0.0008(9) -0.0003(9) -0.0026(8)
C6 0.0224(10) 0.0226(10) 0.0446(14) -0.0033(9) 0.0047(9) 0.0013(8)
C7 0.0595(16) 0.0283(11) 0.0407(16) -0.0019(10) 0.0039(12) -0.0022(11)
C8 0.0611(17) 0.0285(12) 0.0495(17) 0.0049(11) 0.0096(14) -0.0015(11)
C9 0.0420(14) 0.0231(11) 0.0613(18) -0.0064(11) 0.0034(13) -0.0040(10)
C10 0.0552(16) 0.0308(12) 0.0518(18) -0.0061(11) -0.0040(13) -0.0062(12)
C11 0.0388(13) 0.0291(11) 0.0420(15) -0.0001(10) 0.0007(11) -0.0013(10)
N1B 0.0238(17) 0.028(3) 0.038(3) 0.002(3) -0.002(2) -0.0008(18)
C1B 0.0230(18) 0.013(3) 0.0389(15) 0.003(3) -0.0053(13) 0.0049(18)
C2B 0.031(2) 0.0223(16) 0.056(2) -0.0022(16) -0.008(2) 0.0068(15)
O1B 0.031(5) 0.035(5) 0.057(8) -0.006(5) -0.004(5) -0.008(4)
C3B 0.0304(14) 0.0161(15) 0.057(2) -0.0024(14) -0.0018(15) 0.0061(13)
C4B 0.020(3) 0.017(2) 0.0415(15) 0.0064(19) -0.0003(17) 0.0103(12)
N1C 0.0238(17) 0.028(3) 0.038(3) 0.002(3) -0.002(2) -0.0008(18)
C1C 0.0230(18) 0.013(3) 0.0389(15) 0.003(3) -0.0053(13) 0.0049(18)
C2C 0.031(2) 0.0223(16) 0.056(2) -0.0022(16) -0.008(2) 0.0068(15)
O1C 0.031(5) 0.035(5) 0.057(8) -0.006(5) -0.004(5) -0.008(4)
C3C 0.0304(14) 0.0161(15) 0.057(2) -0.0024(14) -0.0018(15) 0.0061(13)
C4C 0.020(3) 0.017(2) 0.0415(15) 0.0064(19) -0.0003(17) 0.0103(12)

loop_
_atom_type_symbol
_atom_type_description
_atom_type_scat_dispersion_real
_atom_type_scat_dispersion_imag
_atom_type_scat_source
C C 0.0033 0.0016 'International Tables Vol C Tables 4.2.6.8 and 6.1.1.4'
H H 0.0000 0.0000 'International Tables Vol C Tables 4.2.6.8 and 6.1.1.4'
N N 0.0061 0.0033 'International Tables Vol C Tables 4.2.6.8 and 6.1.1.4'
O O 0.0106 0.0060 'International Tables Vol C Tables 4.2.6.8 and 6.1.1.4'

loop_
_geom_angle_atom_site_label_1
_geom_angle_atom_site_label_2
_geom_angle_atom_site_label_3
_geom_angle
_geom_angle_site_symmetry_1
_geom_angle_site_symmetry_3
C1 N1 C4 111.5(6) . .
C1 N1 H1 124.3 . .
C4 N1 H1 124.3 . .
N1 C1 C5 128.8(4) . 4_657
N1 C1 C2 107.1(5) . .
C5 C1 C2 124.0(5) 4_657 .
C3 C2 C1 108.0(4) . .
C3 C2 H2 126.0 . .
C1 C2 H2 126.0 . .
C2 C3 C4 108.1(3) . .
C2 C3 H3 125.9 . .
C4 C3 H3 125.9 . .
C5 C4 N1 129.4(4) . .
C5 C4 C3 125.0(4) . .
N1 C4 C3 105.3(4) . .
C4 C5 C1 121.4(3) . 3_567
C4 C5 C6 119.9(2) . .
C1 C5 C6 118.7(2) 3_567 .
C4 C5 C1C 132.1(8) . 3_567
C6 C5 C1C 107.9(7) . 3_567
C4 C5 C1B 132.1(8) . 3_567
C6 C5 C1B 107.9(7) . 3_567
C1 C5 C4B 133.3(6) 3_567 .
C6 C5 C4B 108.0(6) . .
C1B C5 C4B 144.0(10) 3_567 .
C7 C6 C11 118.7(2) . .
C7 C6 C5 121.4(2) . .
C11 C6 C5 119.8(2) . .
C6 C7 C8 120.7(3) . .
C6 C7 H7 119.6 . .
C8 C7 H7 119.6 . .
C9 C8 C7 120.0(2) . .
C9 C8 H8 120.0 . .
C7 C8 H8 120.0 . .
C8 C9 C10 120.4(2) . .
C8 C9 H9 119.8 . .
C10 C9 H9 119.8 . .
C9 C10 C11 119.6(2) . .
C9 C10 H10 120.2 . .
C11 C10 H10 120.2 . .
C10 C11 C6 120.6(2) . .
C10 C11 H11 119.7 . .
C6 C11 H11 119.7 . .
C4B N1B C1B 102(2) . .
N1B C1B C2B 125(2) . .
N1B C1B C5 114.2(15) . 4_657
C2B C1B C5 120(2) . 4_657
O1B C2B C1B 104.1(18) . .
O1B C2B H2B1 110.9 . .
C1B C2B H2B1 110.9 . .
O1B C2B H2B2 110.9 . .
C1B C2B H2B2 110.9 . .
H2B1 C2B H2B2 108.9 . .
C3B O1B C2B 101.9(19) . .
O1B C3B C4B 103.0(14) . .
O1B C3B H3B1 111.2 . .
C4B C3B H3B1 111.2 . .
O1B C3B H3B2 111.2 . .
C4B C3B H3B2 111.2 . .
H3B1 C3B H3B2 109.1 . .
N1B C4B C3B 135.5(18) . .
N1B C4B C5 111.7(14) . .
C3B C4B C5 112.9(15) . .
O1C C2C H2C1 109.6 . .
O1C C2C H2C2 109.6 . .
H2C1 C2C H2C2 108.1 . .
C3C O1C C2C 100.5(19) . .
O1C C3C H3C1 112.8 . .
O1C C3C H3C2 112.8 . .
H3C1 C3C H3C2 110.3 . .

loop_
_geom_bond_atom_site_label_1
_geom_bond_atom_site_label_2
_geom_bond_distance
_geom_bond_site_symmetry_2
N1 C1 1.367(8) .
N1 C4 1.382(8) .
N1 H1 0.8800 .
C1 C5 1.370(7) 4_657
C1 C2 1.436(4) .
C2 C3 1.371(5) .
C2 H2 0.9500 .
C3 C4 1.464(4) .
C3 H3 0.9500 .
C4 C5 1.361(6) .
C5 C1 1.370(7) 3_567
C5 C6 1.508(3) .
C5 C1C 1.55(2) 3_567
C5 C1B 1.55(2) 3_567
C5 C4B 1.56(2) .
C6 C7 1.384(3) .
C6 C11 1.393(3) .
C7 C8 1.392(3) .
C7 H7 0.9500 .
C8 C9 1.371(4) .
C8 H8 0.9500 .
C9 C10 1.385(4) .
C9 H9 0.9500 .
C10 C11 1.390(3) .
C10 H10 0.9500 .
C11 H11 0.9500 .
N1B C4B 1.38(3) .
N1B C1B 1.39(3) .
C1B C2B 1.492(18) .
C1B C5 1.55(2) 4_657
C2B O1B 1.469(18) .
C2B H2B1 0.9900 .
C2B H2B2 0.9900 .
O1B C3B 1.440(16) .
C3B C4B 1.493(16) .
C3B H3B1 0.9900 .
C3B H3B2 0.9900 .
C2C O1C 1.449(18) .
C2C H2C1 0.9900 .
C2C H2C2 0.9900 .
O1C C3C 1.442(16) .
C3C H3C1 0.9900 .
C3C H3C2 0.9900 .

loop_
_geom_torsion_atom_site_label_1
_geom_torsion_atom_site_label_2
_geom_torsion_atom_site_label_3
_geom_torsion_atom_site_label_4
_geom_torsion
_geom_torsion_site_symmetry_1
_geom_torsion_site_symmetry_4
C4 N1 C1 C5 174.3(9) . 4_657
C4 N1 C1 C2 -2.1(16) . .
N1 C1 C2 C3 2.1(12) . .
C5 C1 C2 C3 -174.4(7) 4_657 .
C1 C2 C3 C4 -1.4(7) . .
C1 N1 C4 C5 174.5(9) . .
C1 N1 C4 C3 1.2(15) . .
C2 C3 C4 C5 -173.5(5) . .
C2 C3 C4 N1 0.2(10) . .
N1 C4 C5 C1 -1.8(13) . 3_567
C3 C4 C5 C1 170.4(6) . 3_567
N1 C4 C5 C6 179.3(11) . .
C3 C4 C5 C6 -8.5(8) . .
N1 C4 C5 C1C -4(2) . 3_567
C3 C4 C5 C1C 168.0(17) . 3_567
N1 C4 C5 C1B -4(2) . 3_567
C3 C4 C5 C1B 168.0(17) . 3_567
N1 C4 C5 C4B -177(6) . .
C3 C4 C5 C4B -5(5) . .
C4 C5 C6 C7 80.1(4) . .
C1 C5 C6 C7 -98.9(5) 3_567 .
C1C C5 C6 C7 -97.2(14) 3_567 .
C1B C5 C6 C7 -97.2(14) 3_567 .
C4B C5 C6 C7 79.3(10) . .
C4 C5 C6 C11 -101.4(4) . .
C1 C5 C6 C11 79.6(5) 3_567 .
C1C C5 C6 C11 81.3(14) 3_567 .
C1B C5 C6 C11 81.3(14) 3_567 .
C4B C5 C6 C11 -102.2(10) . .
C11 C6 C7 C8 -0.7(3) . .
C5 C6 C7 C8 177.9(2) . .
C6 C7 C8 C9 0.8(4) . .
C7 C8 C9 C10 -0.3(4) . .
C8 C9 C10 C11 -0.2(4) . .
C9 C10 C11 C6 0.3(4) . .
C7 C6 C11 C10 0.2(3) . .
C5 C6 C11 C10 -178.4(2) . .
C4B N1B C1B C2B -6(6) . .
C4B N1B C1B C5 175(3) . 4_657
N1B C1B C2B O1B 48(5) . .
C5 C1B C2B O1B -133(2) 4_657 .
C1B C2B O1B C3B -75(2) . .
C2B O1B C3B C4B 61(2) . .
C1B N1B C4B C3B -8(7) . .
C1B N1B C4B C5 172(3) . .
O1B C3B C4B N1B -22(5) . .
O1B C3B C4B C5 157.6(16) . .
C4 C5 C4B N1B 0(5) . .
C1 C5 C4B N1B -5(4) 3_567 .
C6 C5 C4B N1B 177(3) . .
C1C C5 C4B N1B -8(4) 3_567 .
C1B C5 C4B N1B -8(4) 3_567 .
C4 C5 C4B C3B -179(7) . .
C1 C5 C4B C3B 175.8(13) 3_567 .
C6 C5 C4B C3B -2(2) . .
C1C C5 C4B C3B 172(2) 3_567 .
C1B C5 C4B C3B 172(2) 3_567 .
